data_4330127
loop_
_publ_author_name
'Claire Deville'
'Alexandra Spyratou'
'Paulina Aguirre-Etcheverry'
'C\'eline Besnard'
'Alan F. Williams'

_publ_contact_author_address
;Department of Inorganic and Analytical Chemistry
University of Geneva,
30, quai Ernest Ansermet
CH1211 Geneva 4 
Switzerland
;
_publ_contact_author_email Alan.Williams@unige.ch
_publ_contact_author_fax '++41 22 3796830'
_publ_contact_author_name 'Alan F. Williams'
_publ_contact_author_phone '++41 22 3796425'
_publ_section_title
;
 Enantioselective Synthesis of Tetranuclear Quadruple Helicates
;
_journal_name_full 'Inorganic Chemistry'
_journal_page_first 8667
_journal_page_last 8669
_journal_paper_doi 10.1021/ic3014943
_journal_volume 51
_journal_year 2012
_chemical_absolute_configuration ad
_chemical_formula_moiety 'C88 H72 Co4 N16 O8 P2, C12 H10 O2 P, 5.45(C H4 O), Cl O4, 2.32(O)'
_chemical_formula_sum 'C105.45 H103.8 Cl Co4 N16 O21.77 P3'
_chemical_formula_weight 2307.66
_chemical_name_systematic
;
 ? 
;
_space_group_crystal_system orthorhombic
_space_group_IT_number 19
_space_group_name_Hall 'P 2ac 2ab'
_space_group_name_H-M_alt 'P 21 21 21'
_symmetry_space_group_name_Hall 'P 2ac 2ab'
_symmetry_space_group_name_H-M 'P 21 21 21'
_atom_sites_solution_hydrogens geom
_atom_sites_solution_primary direct
_atom_sites_solution_secondary difmap
_audit_creation_date 2011-01-28
_audit_creation_method
;
  Olex2 1.1-beta
  (compiled 2010.12.31 svn.r1581, GUI svn.r3426)
;
_cell_angle_alpha 90.00
_cell_angle_beta 90.00
_cell_angle_gamma 90.00
_cell_formula_units_Z 4
_cell_length_a 13.4167(3)
_cell_length_b 15.5390(3)
_cell_length_c 52.5389(12)
_cell_measurement_reflns_used 5104
_cell_measurement_temperature 180.1
_cell_measurement_theta_max 77.0035
_cell_measurement_theta_min 2.5661
_cell_volume 10953.4(4)
_computing_cell_refinement
;
CrysAlisPro, Oxford Diffraction Ltd.,
Version 1.171.34.44 (release 25-10-2010 CrysAlis171 .NET)
(compiled Oct 25 2010,18:11:34)
;
_computing_data_collection
;
CrysAlisPro, Oxford Diffraction Ltd.,
Version 1.171.34.44 (release 25-10-2010 CrysAlis171 .NET)
(compiled Oct 25 2010,18:11:34)
;
_computing_data_reduction
;
CrysAlisPro, Oxford Diffraction Ltd.,
Version 1.171.34.44 (release 25-10-2010 CrysAlis171 .NET)
(compiled Oct 25 2010,18:11:34)
;
_computing_molecular_graphics
;
O. V. Dolomanov, L. J. Bourhis, R. J. Gildea, J. A. K. Howard and H. Puschmann,
OLEX2: a complete structure solution, refinement and analysis program.
J. Appl. Cryst. (2009). 42, 339-341.
;
_computing_publication_material
;
O. V. Dolomanov, L. J. Bourhis, R. J. Gildea, J. A. K. Howard and H. Puschmann,
OLEX2: a complete structure solution, refinement and analysis program.
J. Appl. Cryst. (2009). 42, 339-341.
;
_computing_structure_refinement 'SHELXL-97 (Sheldrick, 2008)'
_computing_structure_solution 'SHELXS-97 (Sheldrick, 2008)'
_diffrn_ambient_temperature 180.1
_diffrn_detector_area_resol_mean 10.4679
_diffrn_measured_fraction_theta_full 0.971
_diffrn_measured_fraction_theta_max 0.971
_diffrn_measurement_details
;
  1 omega  -52.00   20.00   1.0000    8.0000
omega____ theta____ kappa____ phi______ frames
    -      -39.8966   38.0000 -180.0000 72

  2 omega -118.00   -7.00   1.0000    8.0000
omega____ theta____ kappa____ phi______ frames
    -      -39.8966  -77.0000   30.0000 111

  3 omega    8.00   34.00   1.0000    8.0000
omega____ theta____ kappa____ phi______ frames
    -       39.8966  -84.0000  -76.0000 26

  4 omega   33.00   66.00   1.0000   50.0000
omega____ theta____ kappa____ phi______ frames
    -      108.5399  -40.0000  -85.0000 33

  5 omega   42.00   71.00   1.0000   50.0000
omega____ theta____ kappa____ phi______ frames
    -      108.5399  -45.0000   30.0000 29

  6 omega   96.00  177.00   1.0000   50.0000
omega____ theta____ kappa____ phi______ frames
    -      108.5399   45.0000  150.0000 81

  7 omega   32.00  116.00   1.0000   50.0000
omega____ theta____ kappa____ phi______ frames
    -      108.5399 -112.0000   53.0000 84

  8 omega   34.00   77.00   1.0000   50.0000
omega____ theta____ kappa____ phi______ frames
    -      108.5399  -45.0000 -180.0000 43

  9 omega  105.00  147.00   1.0000   50.0000
omega____ theta____ kappa____ phi______ frames
    -      108.5399  125.0000   30.0000 42

 10 omega  103.00  141.00   1.0000   50.0000
omega____ theta____ kappa____ phi______ frames
    -      108.5399  112.0000  -33.0000 38
;
_diffrn_measurement_device_type 'SuperNova, Dual, Cu at zero, Atlas'
_diffrn_measurement_method '\w scans'
_diffrn_orient_matrix_UB_11 0.0581602000
_diffrn_orient_matrix_UB_12 0.0842687000
_diffrn_orient_matrix_UB_13 -0.0051578000
_diffrn_orient_matrix_UB_21 -0.0129750000
_diffrn_orient_matrix_UB_22 0.0236019000
_diffrn_orient_matrix_UB_23 0.0287452000
_diffrn_orient_matrix_UB_31 0.0982459000
_diffrn_orient_matrix_UB_32 -0.0466043000
_diffrn_orient_matrix_UB_33 0.0058256000
_diffrn_radiation_monochromator mirror
_diffrn_radiation_type 'Cu K\a'
_diffrn_radiation_wavelength 1.5418
_diffrn_reflns_av_R_equivalents 0.0354
_diffrn_reflns_av_unetI/netI 0.0570
_diffrn_reflns_limit_h_max 16
_diffrn_reflns_limit_h_min -11
_diffrn_reflns_limit_k_max 17
_diffrn_reflns_limit_k_min -18
_diffrn_reflns_limit_l_max 60
_diffrn_reflns_limit_l_min -62
_diffrn_reflns_number 33860
_diffrn_reflns_theta_full 67.00
_diffrn_reflns_theta_max 67.00
_diffrn_reflns_theta_min 2.97
_diffrn_source 'SuperNova (Cu) x-ray Source'
_diffrn_standards_number 0
_exptl_absorpt_coefficient_mu 5.931
_exptl_absorpt_correction_T_max 1.00000
_exptl_absorpt_correction_T_min 0.53745
_exptl_absorpt_correction_type multi-scan
_exptl_absorpt_process_details
;
CrysAlisPro, Oxford Diffraction Ltd.,
Version 1.171.34.44 (release 25-10-2010 CrysAlis171 .NET)
(compiled Oct 25 2010,18:11:34)
empirical absorption correction using spherical harmonics,
 implemented in SCALE3 ABSPACK scaling algorithm.
;
_exptl_crystal_colour pink
_exptl_crystal_density_diffrn 1.399
_exptl_crystal_description prism
_exptl_crystal_F_000 4771
_exptl_crystal_size_max 0.3144
_exptl_crystal_size_mid 0.11
_exptl_crystal_size_min 0.0614
_refine_diff_density_max 0.929
_refine_diff_density_min -0.327
_refine_diff_density_rms 0.078
_refine_ls_abs_structure_details 'Flack H D (1983), Acta Cryst. A39, 876-881,8206 friedel pairs'
_refine_ls_abs_structure_Flack -0.007(2)
_refine_ls_extinction_method none
_refine_ls_goodness_of_fit_ref 1.049
_refine_ls_hydrogen_treatment constr
_refine_ls_matrix_type full
_refine_ls_number_parameters 1402
_refine_ls_number_reflns 18612
_refine_ls_number_restraints 3
_refine_ls_restrained_S_all 1.054
_refine_ls_R_factor_all 0.0560
_refine_ls_R_factor_gt 0.0499
_refine_ls_shift/su_max 0.001
_refine_ls_shift/su_mean 0.000
_refine_ls_structure_factor_coef Fsqd
_refine_ls_weighting_details 'calc w=1/[\s^2^(Fo^2^)+(0.0867P)^2^+0.0000P] where P=(Fo^2^+2Fc^2^)/3'
_refine_ls_weighting_scheme calc
_refine_ls_wR_factor_gt 0.1317
_refine_ls_wR_factor_ref 0.1354
_reflns_number_gt 16753
_reflns_number_total 18612
_reflns_threshold_expression >2sigma(I)
_cod_data_source_file ic3014943_si_002_1.cif
_cod_data_source_block exp_4
_cod_original_formula_sum 'C105.45 H103.80 Cl Co4 N16 O21.77 P3'
_cod_database_code 4330127
_chemical_oxdiff_formula 'Co4 N16 Cl1 C100 H60 P3 O21'
_reflns_odcompleteness_completeness 97.20
_reflns_odcompleteness_iscentric 1
_reflns_odcompleteness_theta 66.97

loop_
_space_group_symop_id
_space_group_symop_operation_xyz
1 'x, y, z'
2 '-x+1/2, -y, z+1/2'
3 'x+1/2, -y+1/2, -z'
4 '-x, y+1/2, -z+1/2'

loop_
_atom_site_label
_atom_site_type_symbol
_atom_site_fract_x
_atom_site_fract_y
_atom_site_fract_z
_atom_site_U_iso_or_equiv
_atom_site_adp_type
_atom_site_occupancy
_atom_site_symmetry_multiplicity
_atom_site_calc_flag
_atom_site_refinement_flags
_atom_site_disorder_assembly
_atom_site_disorder_group
Co1 Co 0.53338(5) 0.59434(4) 0.333966(13) 0.02249(14) Uani 1 1 d . . .
Co2 Co 0.56306(5) 0.67533(4) 0.394395(13) 0.02252(14) Uani 1 1 d . . .
Co4 Co 0.64145(5) 0.49134(4) 0.374855(12) 0.02090(14) Uani 1 1 d . . .
Co3 Co 0.73260(5) 0.68373(4) 0.356335(13) 0.02266(14) Uani 1 1 d . . .
P1F P 0.51999(8) 0.38914(6) 0.33182(2) 0.0246(2) Uani 1 1 d . . .
P1E P 0.71388(8) 0.83199(7) 0.39887(2) 0.0290(2) Uani 1 1 d . . .
P1S P 0.14578(10) 0.39513(8) 0.45846(3) 0.0403(3) Uani 1 1 d . . .
O1A O 0.68655(19) 0.56461(17) 0.34096(5) 0.0219(6) Uani 1 1 d . . .
O2F O 0.5598(2) 0.39187(18) 0.35882(6) 0.0268(6) Uani 1 1 d . . .
O1C O 0.69785(19) 0.60609(17) 0.39065(5) 0.0225(6) Uani 1 1 d . . .
O1B O 0.50734(19) 0.56647(17) 0.37427(5) 0.0215(5) Uani 1 1 d . . .
N14C N 0.6397(3) 0.4390(2) 0.41172(7) 0.0260(7) Uani 1 1 d . . .
N4C N 0.8736(3) 0.6598(2) 0.37169(7) 0.0284(8) Uani 1 1 d . . .
O2E O 0.7398(2) 0.80816(18) 0.37183(6) 0.0327(7) Uani 1 1 d . . .
O3E O 0.6468(2) 0.77148(19) 0.41330(6) 0.0328(7) Uani 1 1 d . . .
N4B N 0.3767(2) 0.5952(2) 0.33597(7) 0.0261(7) Uani 1 1 d . . .
O3F O 0.5169(2) 0.47270(17) 0.31713(6) 0.0290(6) Uani 1 1 d . . .
N11C N 0.9595(3) 0.6447(2) 0.40742(8) 0.0315(8) Uani 1 1 d . . .
H11C H 0.9726 0.6318 0.4234 0.038 Uiso 1 1 calc R . .
O1D O 0.5784(2) 0.70736(17) 0.35261(6) 0.0248(6) Uani 1 1 d . . .
C20B C 0.4784(4) 0.5375(3) 0.46333(9) 0.0315(9) Uani 1 1 d . . .
N4D N 0.4560(3) 0.7723(2) 0.38821(7) 0.0296(8) Uani 1 1 d . . .
N21A N 0.8456(3) 0.6927(3) 0.28220(7) 0.0333(8) Uani 1 1 d . . .
H21A H 0.8696 0.6632 0.2693 0.040 Uiso 1 1 calc R . .
N14D N 0.5497(3) 0.6597(2) 0.29922(7) 0.0298(8) Uani 1 1 d . . .
N11B N 0.2510(3) 0.5239(2) 0.35383(7) 0.0294(8) Uani 1 1 d . . .
H11B H 0.2172 0.4944 0.3652 0.035 Uiso 1 1 calc R . .
N14A N 0.7823(3) 0.7197(2) 0.32024(7) 0.0280(7) Uani 1 1 d . . .
C10A C 0.8737(3) 0.3223(3) 0.34639(10) 0.0344(10) Uani 1 1 d . . .
C13C C 0.7145(3) 0.4596(3) 0.42692(9) 0.0287(9) Uani 1 1 d . . .
N11A N 0.8533(3) 0.3832(2) 0.32786(8) 0.0318(8) Uani 1 1 d . . .
H11A H 0.8770 0.3839 0.3122 0.038 Uiso 1 1 calc R . .
N21D N 0.5595(3) 0.7829(3) 0.27789(8) 0.0377(9) Uani 1 1 d . . .
H21D H 0.5514 0.8378 0.2743 0.045 Uiso 1 1 calc R . .
C2B C 0.4123(3) 0.5340(3) 0.37889(8) 0.0259(9) Uani 1 1 d . . .
H2B H 0.4167 0.4705 0.3816 0.031 Uiso 1 1 calc R . .
N21B N 0.4034(3) 0.5234(2) 0.44569(7) 0.0321(8) Uani 1 1 d . . .
H21B H 0.3523 0.4884 0.4475 0.038 Uiso 1 1 calc R . .
C3B C 0.3457(3) 0.5518(3) 0.35620(8) 0.0261(8) Uani 1 1 d . . .
N11D N 0.4167(3) 0.8914(2) 0.36697(9) 0.0395(9) Uani 1 1 d . . .
H11D H 0.4144 0.9291 0.3545 0.047 Uiso 1 1 calc R . .
C15B C 0.5411(3) 0.5982(3) 0.45225(8) 0.0273(9) Uani 1 1 d . . .
N14B N 0.5053(3) 0.6192(2) 0.42806(7) 0.0255(7) Uani 1 1 d . . .
C10B C 0.2164(3) 0.5501(3) 0.33018(9) 0.0311(9) Uani 1 1 d . . .
C16C C 0.4956(3) 0.3366(3) 0.41833(10) 0.0341(10) Uani 1 1 d . . .
H16C H 0.4648 0.3459 0.4023 0.041 Uiso 1 1 calc R . .
C12D C 0.4778(4) 0.7873(3) 0.32086(9) 0.0341(10) Uani 1 1 d . . .
H12A H 0.4130 0.7586 0.3238 0.041 Uiso 1 1 calc R . .
H12B H 0.4639 0.8474 0.3157 0.041 Uiso 1 1 calc R . .
C10F C 0.3968(3) 0.3415(3) 0.33328(10) 0.0356(10) Uani 1 1 d . . .
C6C C 1.0172(4) 0.7196(3) 0.34568(11) 0.0375(11) Uani 1 1 d . . .
H6C H 0.9808 0.7272 0.3303 0.045 Uiso 1 1 calc R . .
C15D C 0.5960(3) 0.6445(3) 0.27605(9) 0.0304(9) Uani 1 1 d . . .
C16D C 0.6327(4) 0.5686(3) 0.26535(9) 0.0360(10) Uani 1 1 d . . .
H16D H 0.6277 0.5152 0.2741 0.043 Uiso 1 1 calc R . .
C5D C 0.3927(3) 0.8215(3) 0.40310(10) 0.0348(10) Uani 1 1 d . . .
C17C C 0.4559(4) 0.2806(3) 0.43550(11) 0.0441(12) Uani 1 1 d . . .
H17C H 0.3966 0.2503 0.4313 0.053 Uiso 1 1 calc R . .
C12B C 0.3604(3) 0.5758(3) 0.40218(8) 0.0275(9) Uani 1 1 d . . .
H12C H 0.3445 0.6365 0.3982 0.033 Uiso 1 1 calc R . .
H12D H 0.2969 0.5454 0.4055 0.033 Uiso 1 1 calc R . .
C15C C 0.5821(3) 0.3796(3) 0.42492(8) 0.0280(9) Uani 1 1 d . . .
C10C C 1.0263(3) 0.6760(3) 0.38969(9) 0.0321(9) Uani 1 1 d . . .
C11F C 0.3217(4) 0.3656(4) 0.31669(12) 0.0479(13) Uani 1 1 d . . .
H11F H 0.3333 0.4094 0.3044 0.058 Uiso 1 1 calc R . .
C4F C 0.5921(3) 0.3132(3) 0.31338(9) 0.0315(9) Uani 1 1 d . . .
C12A C 0.8352(3) 0.5685(3) 0.31256(9) 0.0304(9) Uani 1 1 d . . .
H12E H 0.8905 0.5686 0.3250 0.037 Uiso 1 1 calc R . .
H12F H 0.8587 0.5368 0.2974 0.037 Uiso 1 1 calc R . .
N4A N 0.7693(2) 0.4244(2) 0.36233(7) 0.0258(7) Uani 1 1 d . . .
C20D C 0.6035(3) 0.7227(3) 0.26266(10) 0.0360(10) Uani 1 1 d . . .
C3D C 0.4697(3) 0.8171(3) 0.36737(9) 0.0315(9) Uani 1 1 d . . .
C3C C 0.8707(3) 0.6376(2) 0.39572(9) 0.0270(9) Uani 1 1 d . . .
C18C C 0.5019(4) 0.2665(4) 0.45981(12) 0.0489(14) Uani 1 1 d . . .
H18C H 0.4714 0.2285 0.4716 0.059 Uiso 1 1 calc R . .
C4S C 0.2015(4) 0.3838(4) 0.48963(10) 0.0442(12) Uani 1 1 d . . .
C5B C 0.2949(3) 0.5958(3) 0.31917(9) 0.0303(9) Uani 1 1 d . . .
C6F C 0.7063(4) 0.1943(3) 0.31118(12) 0.0503(14) Uani 1 1 d . . .
H6F H 0.7488 0.1544 0.3195 0.060 Uiso 1 1 calc R . .
C17A C 0.7943(5) 0.9458(3) 0.29779(12) 0.0510(14) Uani 1 1 d . . .
H17A H 0.7826 1.0039 0.3026 0.061 Uiso 1 1 calc R . .
C13A C 0.8160(3) 0.6594(3) 0.30488(8) 0.0275(9) Uani 1 1 d . . .
C17B C 0.6435(4) 0.5934(4) 0.48895(10) 0.0451(12) Uani 1 1 d . . .
H17B H 0.7005 0.6117 0.4982 0.054 Uiso 1 1 calc R . .
C20C C 0.6276(3) 0.3635(3) 0.44834(9) 0.0326(10) Uani 1 1 d . . .
C7F C 0.6987(5) 0.1934(4) 0.28554(13) 0.0543(15) Uani 1 1 d . . .
H7F H 0.7351 0.1522 0.2759 0.065 Uiso 1 1 calc R . .
C10E C 0.6613(4) 0.9394(3) 0.39861(10) 0.0366(11) Uani 1 1 d . . .
C16A C 0.7731(4) 0.8818(3) 0.31481(11) 0.0406(11) Uani 1 1 d . . .
H16A H 0.7466 0.8944 0.3311 0.049 Uiso 1 1 calc R . .
C5A C 0.8205(3) 0.3482(3) 0.36817(9) 0.0309(9) Uani 1 1 d . . .
C15E C 0.7023(5) 1.0012(3) 0.38285(12) 0.0498(13) Uani 1 1 d . . .
H15E H 0.7544 0.9855 0.3715 0.060 Uiso 1 1 calc R . .
C13B C 0.4229(3) 0.5728(3) 0.42522(8) 0.0270(9) Uani 1 1 d . . .
C5C C 0.9716(3) 0.6865(3) 0.36735(9) 0.0307(9) Uani 1 1 d . . .
C16B C 0.6242(4) 0.6283(3) 0.46515(9) 0.0342(10) Uani 1 1 d . . .
H16B H 0.6662 0.6711 0.4580 0.041 Uiso 1 1 calc R . .
C13D C 0.5303(3) 0.7427(3) 0.29962(9) 0.0315(9) Uani 1 1 d . . .
C8C C 1.1704(3) 0.7300(3) 0.36961(12) 0.0434(12) Uani 1 1 d . . .
H8C H 1.2389 0.7454 0.3700 0.052 Uiso 1 1 calc R . .
C9S C 0.2661(4) 0.3169(4) 0.49557(12) 0.0542(14) Uani 1 1 d . . .
H9S H 0.2828 0.2755 0.4830 0.065 Uiso 1 1 calc R . .
C18D C 0.6842(4) 0.6544(4) 0.22848(11) 0.0515(14) Uani 1 1 d . . .
H18D H 0.7164 0.6565 0.2124 0.062 Uiso 1 1 calc R . .
C19B C 0.4971(4) 0.5036(3) 0.48744(10) 0.0446(12) Uani 1 1 d . . .
H19B H 0.4536 0.4628 0.4951 0.054 Uiso 1 1 calc R . .
O2M O 0.8703(3) 0.4107(3) 0.48432(8) 0.0612(11) Uani 1 1 d . . .
H2M H 0.9284 0.4129 0.4784 0.092 Uiso 1 1 calc R . .
C4E C 0.8298(4) 0.8448(3) 0.41620(10) 0.0371(11) Uani 1 1 d . . .
C2D C 0.5382(3) 0.7880(2) 0.34628(9) 0.0284(9) Uani 1 1 d . . .
H2D H 0.5939 0.8305 0.3447 0.034 Uiso 1 1 calc R . .
C7C C 1.1167(4) 0.7412(3) 0.34713(12) 0.0443(12) Uani 1 1 d . . .
H7C H 1.1493 0.7641 0.3326 0.053 Uiso 1 1 calc R . .
C5E C 0.9159(4) 0.8631(3) 0.40319(12) 0.0431(12) Uani 1 1 d . . .
H5E H 0.9142 0.8680 0.3852 0.052 Uiso 1 1 calc R . .
C9C C 1.1267(3) 0.6973(3) 0.39125(11) 0.0396(11) Uani 1 1 d . . .
H9C H 1.1635 0.6896 0.4065 0.048 Uiso 1 1 calc R . .
C20A C 0.8316(3) 0.7808(3) 0.28299(10) 0.0351(10) Uani 1 1 d . . .
C18B C 0.5798(5) 0.5317(4) 0.49939(10) 0.0487(13) Uani 1 1 d . . .
H18B H 0.5955 0.5084 0.5156 0.058 Uiso 1 1 calc R . .
C10S C 0.1244(4) 0.2861(3) 0.44744(10) 0.0393(11) Uani 1 1 d . . .
O3S O 0.2184(3) 0.4383(3) 0.44080(8) 0.0513(10) Uani 1 1 d . . .
C2C C 0.7770(3) 0.6051(3) 0.40856(8) 0.0252(8) Uani 1 1 d . . .
H2C H 0.7600 0.6443 0.4230 0.030 Uiso 1 1 calc R . .
C6B C 0.2839(4) 0.6305(3) 0.29494(9) 0.0395(11) Uani 1 1 d . . .
H6B H 0.3370 0.6609 0.2871 0.047 Uiso 1 1 calc R . .
C11S C 0.1681(5) 0.2567(4) 0.42521(13) 0.0525(14) Uani 1 1 d . . .
H11S H 0.2117 0.2931 0.4159 0.063 Uiso 1 1 calc R . .
C9B C 0.1274(4) 0.5368(4) 0.31807(10) 0.0432(12) Uani 1 1 d . . .
H9B H 0.0752 0.5049 0.3258 0.052 Uiso 1 1 calc R . .
C5F C 0.6519(4) 0.2537(3) 0.32545(10) 0.0385(11) Uani 1 1 d . . .
H5F H 0.6560 0.2532 0.3435 0.046 Uiso 1 1 calc R . .
C8D C 0.2715(5) 0.9447(4) 0.42503(15) 0.0601(17) Uani 1 1 d . . .
H8D H 0.2302 0.9866 0.4329 0.072 Uiso 1 1 calc R . .
C17D C 0.6767(4) 0.5739(4) 0.24161(10) 0.0424(12) Uani 1 1 d . . .
H17D H 0.7023 0.5232 0.2339 0.051 Uiso 1 1 calc R . .
C6E C 1.0071(4) 0.8747(4) 0.41622(14) 0.0576(17) Uani 1 1 d . . .
H6E H 1.0665 0.8876 0.4072 0.069 Uiso 1 1 calc R . .
C14S C 0.0406(5) 0.1506(4) 0.45191(13) 0.0540(15) Uani 1 1 d . . .
H14S H -0.0037 0.1144 0.4611 0.065 Uiso 1 1 calc R . .
C12C C 0.8010(3) 0.5140(3) 0.41925(9) 0.0309(9) Uani 1 1 d . . .
H12G H 0.8394 0.4823 0.4062 0.037 Uiso 1 1 calc R . .
H12H H 0.8449 0.5210 0.4342 0.037 Uiso 1 1 calc R . .
C6D C 0.3570(4) 0.8068(4) 0.42758(11) 0.0469(12) Uani 1 1 d . . .
H6D H 0.3733 0.7558 0.4366 0.056 Uiso 1 1 calc R . .
C15F C 0.3795(5) 0.2762(4) 0.35124(12) 0.0585(16) Uani 1 1 d . . .
H15F H 0.4307 0.2597 0.3628 0.070 Uiso 1 1 calc R . .
C19D C 0.6465(4) 0.7273(4) 0.23851(11) 0.0469(12) Uani 1 1 d . . .
H19D H 0.6490 0.7801 0.2294 0.056 Uiso 1 1 calc R . .
C7D C 0.2961(5) 0.8701(4) 0.43834(14) 0.0611(17) Uani 1 1 d . . .
H7D H 0.2709 0.8621 0.4551 0.073 Uiso 1 1 calc R . .
C13S C 0.0842(5) 0.1204(4) 0.43000(14) 0.0590(16) Uani 1 1 d . . .
H13S H 0.0707 0.0637 0.4242 0.071 Uiso 1 1 calc R . .
C19C C 0.5878(4) 0.3062(4) 0.46613(11) 0.0449(12) Uani 1 1 d . . .
H19C H 0.6197 0.2957 0.4820 0.054 Uiso 1 1 calc R . .
C10D C 0.3673(4) 0.8966(3) 0.38989(11) 0.0390(11) Uani 1 1 d . . .
C2M C 0.8687(7) 0.4488(6) 0.50809(16) 0.088(3) Uani 1 1 d . . .
H2MA H 0.8768 0.5112 0.5063 0.133 Uiso 1 1 calc R . .
H2MB H 0.9233 0.4257 0.5184 0.133 Uiso 1 1 calc R . .
H2MC H 0.8049 0.4365 0.5164 0.133 Uiso 1 1 calc R . .
C6A C 0.8242(4) 0.2991(3) 0.39011(10) 0.0368(10) Uani 1 1 d . . .
H6A H 0.7877 0.3149 0.4049 0.044 Uiso 1 1 calc R . .
C19A C 0.8506(5) 0.8459(3) 0.26573(11) 0.0483(13) Uani 1 1 d . . .
H19A H 0.8753 0.8338 0.2492 0.058 Uiso 1 1 calc R . .
C9F C 0.5860(4) 0.3122(4) 0.28693(10) 0.0426(11) Uani 1 1 d . . .
H9F H 0.5456 0.3530 0.2783 0.051 Uiso 1 1 calc R . .
C3A C 0.7901(3) 0.4413(3) 0.33828(8) 0.0269(9) Uani 1 1 d . . .
C12F C 0.2301(4) 0.3258(5) 0.31799(15) 0.065(2) Uani 1 1 d . . .
H12I H 0.1783 0.3432 0.3068 0.078 Uiso 1 1 calc R . .
C15A C 0.7922(3) 0.7972(3) 0.30725(9) 0.0288(9) Uani 1 1 d . . .
C12E C 0.5470(5) 1.0456(4) 0.41475(15) 0.0664(19) Uani 1 1 d . . .
H12J H 0.4931 1.0607 0.4256 0.080 Uiso 1 1 calc R . .
C7A C 0.8828(4) 0.2262(3) 0.38970(11) 0.0452(12) Uani 1 1 d . . .
H7A H 0.8876 0.1922 0.4047 0.054 Uiso 1 1 calc R . .
C9D C 0.3060(5) 0.9591(4) 0.40056(14) 0.0566(16) Uani 1 1 d . . .
H9D H 0.2885 1.0097 0.3914 0.068 Uiso 1 1 calc R . .
C15S C 0.0599(4) 0.2328(4) 0.46081(11) 0.0477(13) Uani 1 1 d . . .
H15S H 0.0291 0.2527 0.4760 0.057 Uiso 1 1 calc R . .
C7B C 0.1942(4) 0.6196(4) 0.28270(10) 0.0481(13) Uani 1 1 d . . .
H7B H 0.1845 0.6447 0.2664 0.058 Uiso 1 1 calc R . .
C8A C 0.9355(4) 0.2007(3) 0.36798(12) 0.0501(14) Uani 1 1 d . . .
H8A H 0.9750 0.1501 0.3686 0.060 Uiso 1 1 calc R . .
C18A C 0.8324(5) 0.9289(4) 0.27356(13) 0.0557(15) Uani 1 1 d . . .
H18A H 0.8459 0.9753 0.2623 0.067 Uiso 1 1 calc R . .
C9A C 0.9313(4) 0.2473(3) 0.34583(11) 0.0429(12) Uani 1 1 d . . .
H9A H 0.9656 0.2295 0.3309 0.051 Uiso 1 1 calc R . .
C6S C 0.2206(7) 0.4352(8) 0.53286(17) 0.094(3) Uani 1 1 d . . .
H6S H 0.2043 0.4760 0.5457 0.113 Uiso 1 1 calc R . .
C8B C 0.1169(4) 0.5720(4) 0.29386(11) 0.0478(13) Uani 1 1 d . . .
H8B H 0.0565 0.5638 0.2848 0.057 Uiso 1 1 calc R . .
C8S C 0.3065(6) 0.3102(6) 0.51990(16) 0.075(2) Uani 1 1 d . . .
H8S H 0.3500 0.2639 0.5240 0.090 Uiso 1 1 calc R . .
C8F C 0.6388(5) 0.2516(4) 0.27336(12) 0.0591(16) Uani 1 1 d . . .
H8F H 0.6337 0.2503 0.2553 0.071 Uiso 1 1 calc R . .
C12S C 0.1480(5) 0.1733(4) 0.41652(14) 0.0627(16) Uani 1 1 d . . .
H12S H 0.1783 0.1531 0.4013 0.075 Uiso 1 1 calc R . .
C14E C 0.6689(6) 1.0856(4) 0.38323(15) 0.0669(19) Uani 1 1 d . . .
H14E H 0.6988 1.1283 0.3728 0.080 Uiso 1 1 calc R . .
C7S C 0.2829(6) 0.3715(8) 0.53827(15) 0.091(3) Uani 1 1 d . . .
H7S H 0.3116 0.3677 0.5548 0.109 Uiso 1 1 calc R . .
C11E C 0.5820(4) 0.9612(4) 0.41455(13) 0.0502(14) Uani 1 1 d . . .
H11E H 0.5522 0.9189 0.4252 0.060 Uiso 1 1 calc R . .
C13E C 0.5888(6) 1.1061(4) 0.39969(16) 0.074(2) Uani 1 1 d . . .
H13E H 0.5641 1.1634 0.4002 0.088 Uiso 1 1 calc R . .
C13F C 0.2128(5) 0.2603(6) 0.33557(17) 0.082(3) Uani 1 1 d . . .
H13F H 0.1499 0.2323 0.3363 0.099 Uiso 1 1 calc R . .
Cl1P Cl 0.97961(9) 0.63583(8) 0.22098(2) 0.0415(3) Uani 1 1 d . . .
O1M O 0.1503(3) 0.4499(4) 0.39298(9) 0.0719(14) Uani 1 1 d . . .
H1M H 0.1643 0.4483 0.4086 0.108 Uiso 1 1 calc R . .
C1M C 0.0501(4) 0.4262(4) 0.38949(13) 0.0576(15) Uani 1 1 d . . .
H1MA H 0.0248 0.4522 0.3738 0.086 Uiso 1 1 calc R . .
H1MB H 0.0105 0.4465 0.4040 0.086 Uiso 1 1 calc R . .
H1MC H 0.0451 0.3634 0.3883 0.086 Uiso 1 1 calc R . .
O5M O 0.5288(4) 0.9538(3) 0.26589(11) 0.0739(14) Uani 1 1 d . . .
H5M H 0.5065 0.9891 0.2766 0.111 Uiso 1 1 calc R . .
O1W O 1.0117(5) 0.6063(3) 0.45751(10) 0.0817(17) Uani 1 1 d . A 2
O3M O 0.9308(4) 0.3690(3) 0.27916(9) 0.0718(14) Uani 1 1 d . . .
H3M H 0.9658 0.3242 0.2788 0.108 Uiso 1 1 calc R . .
O4M O 0.4121(5) 1.0046(3) 0.32526(14) 0.093(2) Uani 1 1 d . . .
H4M H 0.3547 1.0255 0.3268 0.140 Uiso 1 1 calc R . .
C4M C 0.4815(8) 1.0707(5) 0.32423(18) 0.089(3) Uani 1 1 d . . .
H4MA H 0.4712 1.1044 0.3087 0.133 Uiso 1 1 calc R . .
H4MB H 0.5489 1.0464 0.3242 0.133 Uiso 1 1 calc R . .
H4MC H 0.4735 1.1081 0.3391 0.133 Uiso 1 1 calc R . .
C2A C 0.7469(3) 0.5174(3) 0.32432(8) 0.0264(8) Uani 1 1 d . . .
H2A H 0.7043 0.4954 0.3101 0.032 Uiso 1 1 calc R . .
C5S C 0.1783(6) 0.4432(6) 0.50850(15) 0.0718(19) Uani 1 1 d . . .
H5S H 0.1339 0.4892 0.5049 0.086 Uiso 1 1 calc R . .
C5M C 0.5943(5) 0.9980(5) 0.24817(17) 0.078(2) Uani 1 1 d . . .
H5MA H 0.5689 0.9909 0.2308 0.117 Uiso 1 1 calc R . .
H5MB H 0.6615 0.9736 0.2493 0.117 Uiso 1 1 calc R . .
H5MC H 0.5966 1.0594 0.2524 0.117 Uiso 1 1 calc R . .
C7E C 1.0078(5) 0.8672(5) 0.44183(17) 0.073(2) Uani 1 1 d . . .
H7E H 1.0687 0.8747 0.4508 0.088 Uiso 1 1 calc R . .
C14F C 0.2890(6) 0.2366(6) 0.35205(15) 0.080(2) Uani 1 1 d . . .
H14F H 0.2777 0.1921 0.3641 0.096 Uiso 1 1 calc R . .
C8E C 0.9239(6) 0.8494(6) 0.45487(16) 0.078(2) Uani 1 1 d . . .
H8E H 0.9263 0.8444 0.4729 0.094 Uiso 1 1 calc R . .
C3M C 0.8751(8) 0.3769(7) 0.2553(2) 0.105(3) Uani 1 1 d . . .
H3MA H 0.9153 0.4083 0.2428 0.158 Uiso 1 1 calc R . .
H3MB H 0.8129 0.4083 0.2585 0.158 Uiso 1 1 calc R . .
H3MC H 0.8596 0.3194 0.2488 0.158 Uiso 1 1 calc R . .
O2S O 0.0462(3) 0.4387(2) 0.46181(8) 0.0506(9) Uani 1 1 d . . .
N21C N 0.7119(3) 0.4158(2) 0.44903(7) 0.0316(8) Uani 1 1 d . . .
H21C H 0.7553 0.4196 0.4616 0.038 Uiso 1 1 calc R . .
C9E C 0.8328(5) 0.8380(4) 0.44212(13) 0.0576(15) Uani 1 1 d . . .
H9E H 0.7739 0.8258 0.4514 0.069 Uiso 1 1 calc R . .
O3P O 0.9408(4) 0.5878(3) 0.24174(9) 0.0711(14) Uani 1 1 d . . .
O2P O 0.9382(5) 0.7190(4) 0.21998(16) 0.110(2) Uani 1 1 d . . .
O4P O 1.0797(4) 0.6352(5) 0.22034(18) 0.135(3) Uani 1 1 d . . .
O1P O 0.9454(8) 0.5962(7) 0.19882(14) 0.157(4) Uani 1 1 d . . .
O4W O 0.2047(10) 1.0408(8) 0.3341(4) 0.051(5) Uiso 0.34(2) 1 d P B 8
C2N C 1.048(3) 0.688(2) 0.4969(5) 0.072(9) Uiso 0.20 1 d PD C 4
H2NA H 1.0307 0.6414 0.4853 0.108 Uiso 0.20 1 calc PR C 4
H2NB H 1.1200 0.6986 0.4964 0.108 Uiso 0.20 1 calc PR C 4
H2NC H 1.0129 0.7409 0.4917 0.108 Uiso 0.20 1 calc PR C 4
O2N O 1.0192(14) 0.6661(12) 0.5222(3) 0.045(4) Uiso 0.20 1 d PD C 4
H2N H 1.0703 0.6595 0.5312 0.067 Uiso 0.20 1 calc PR C 4
C1N C 0.9045(15) 0.6776(12) 0.5017(5) 0.048(5) Uani 0.25 1 d PD D 5
H1NA H 0.8635 0.6435 0.4900 0.071 Uiso 0.25 1 calc PR D 5
H1NB H 0.9202 0.6431 0.5168 0.071 Uiso 0.25 1 calc PR D 5
H1NC H 0.9664 0.6944 0.4932 0.071 Uiso 0.25 1 calc PR D 5
O1N O 0.8489(15) 0.7557(12) 0.5094(3) 0.069(5) Uani 0.25 1 d PD D 5
H1N H 0.7879 0.7488 0.5064 0.103 Uiso 0.25 1 calc PR D 5
O2W O 0.176(2) 0.9544(17) 0.3303(6) 0.067(10) Uiso 0.20(2) 1 d P E 7
O5W O 0.2193(11) 1.0232(9) 0.3215(4) 0.055(6) Uiso 0.32(2) 1 d P F 9
O3W O 0.137(2) 0.9838(19) 0.3442(6) 0.103(12) Uiso 0.26(2) 1 d P G 6
O6W O 0.7645(16) 0.8421(13) 0.5199(4) 0.054(5) Uiso 0.20 1 d P . .

loop_
_atom_site_aniso_label
_atom_site_aniso_U_11
_atom_site_aniso_U_22
_atom_site_aniso_U_33
_atom_site_aniso_U_23
_atom_site_aniso_U_13
_atom_site_aniso_U_12
Co1 0.0216(3) 0.0215(3) 0.0243(3) 0.0008(3) 0.0000(3) -0.0014(2)
Co2 0.0219(3) 0.0196(3) 0.0260(3) -0.0012(3) 0.0005(2) 0.0000(2)
Co4 0.0210(3) 0.0186(3) 0.0231(3) -0.0013(2) 0.0000(2) -0.0007(2)
Co3 0.0210(3) 0.0210(3) 0.0260(3) -0.0008(3) 0.0002(2) -0.0016(2)
P1F 0.0238(5) 0.0221(4) 0.0280(5) -0.0032(4) -0.0005(4) -0.0034(4)
P1E 0.0294(5) 0.0218(5) 0.0359(6) -0.0049(4) -0.0046(4) -0.0007(4)
P1S 0.0354(6) 0.0398(6) 0.0458(7) 0.0087(5) -0.0015(5) -0.0077(5)
O1A 0.0167(13) 0.0216(13) 0.0272(15) -0.0029(11) 0.0017(10) 0.0010(10)
O2F 0.0253(14) 0.0262(13) 0.0288(16) -0.0037(12) -0.0006(12) -0.0064(11)
O1C 0.0214(13) 0.0214(12) 0.0247(15) 0.0007(11) -0.0034(11) 0.0005(10)
O1B 0.0168(13) 0.0217(12) 0.0259(15) -0.0017(11) 0.0033(10) -0.0019(10)
N14C 0.0344(19) 0.0234(16) 0.0201(17) 0.0044(13) -0.0005(14) 0.0011(14)
N4C 0.0227(18) 0.0283(17) 0.034(2) -0.0020(15) -0.0015(14) -0.0016(13)
O2E 0.0357(17) 0.0233(14) 0.0392(18) -0.0029(12) -0.0020(13) -0.0037(12)
O3E 0.0321(16) 0.0287(14) 0.0375(18) -0.0051(13) -0.0059(14) -0.0019(13)
N4B 0.0198(16) 0.0282(17) 0.0302(19) 0.0014(15) -0.0008(14) -0.0021(13)
O3F 0.0341(16) 0.0216(13) 0.0312(16) -0.0049(12) -0.0026(13) -0.0006(12)
N11C 0.0257(19) 0.0291(17) 0.040(2) 0.0015(15) -0.0064(16) -0.0019(14)
O1D 0.0230(14) 0.0206(13) 0.0309(16) 0.0040(11) -0.0010(11) -0.0004(10)
C20B 0.037(2) 0.031(2) 0.026(2) -0.0014(17) 0.0023(18) 0.0045(18)
N4D 0.0276(19) 0.0235(16) 0.038(2) -0.0041(15) -0.0041(15) 0.0042(14)
N21A 0.0307(19) 0.039(2) 0.031(2) 0.0028(16) 0.0068(15) -0.0023(16)
N14D 0.0320(19) 0.0305(18) 0.0269(19) 0.0065(15) 0.0001(15) -0.0015(15)
N11B 0.0225(18) 0.0365(19) 0.029(2) 0.0013(15) -0.0031(14) -0.0042(14)
N14A 0.0272(18) 0.0237(16) 0.033(2) 0.0030(14) 0.0030(15) -0.0062(14)
C10A 0.027(2) 0.030(2) 0.046(3) -0.002(2) 0.0024(19) 0.0047(18)
C13C 0.031(2) 0.0257(19) 0.029(2) -0.0008(17) -0.0002(18) 0.0071(17)
N11A 0.0313(19) 0.0307(18) 0.033(2) -0.0051(15) 0.0054(16) 0.0051(15)
N21D 0.037(2) 0.037(2) 0.039(2) 0.0141(17) -0.0001(17) 0.0036(17)
C2B 0.023(2) 0.030(2) 0.024(2) 0.0018(16) 0.0003(16) 0.0012(16)
N21B 0.035(2) 0.0319(18) 0.029(2) 0.0009(15) 0.0070(15) -0.0079(15)
C3B 0.026(2) 0.0239(18) 0.028(2) -0.0027(16) -0.0012(17) 0.0003(15)
N11D 0.039(2) 0.0272(18) 0.053(3) 0.0033(17) -0.0031(18) 0.0118(16)
C15B 0.031(2) 0.0265(19) 0.025(2) -0.0019(16) 0.0030(17) 0.0054(17)
N14B 0.0245(18) 0.0284(17) 0.0235(18) 0.0001(14) 0.0011(13) 0.0010(13)
C10B 0.022(2) 0.038(2) 0.033(2) -0.0059(19) 0.0004(17) 0.0021(17)
C16C 0.033(2) 0.030(2) 0.039(3) 0.0002(19) 0.0006(19) 0.0008(18)
C12D 0.032(2) 0.028(2) 0.042(3) 0.0092(19) -0.004(2) 0.0041(18)
C10F 0.026(2) 0.041(2) 0.040(3) -0.016(2) 0.0050(19) -0.0129(18)
C6C 0.031(2) 0.030(2) 0.052(3) 0.000(2) 0.007(2) -0.0004(18)
C15D 0.021(2) 0.041(2) 0.029(2) 0.0055(18) -0.0018(16) -0.0009(17)
C16D 0.034(2) 0.042(2) 0.032(3) 0.000(2) -0.0028(19) -0.004(2)
C5D 0.028(2) 0.031(2) 0.045(3) -0.009(2) -0.0012(19) 0.0045(18)
C17C 0.038(3) 0.038(2) 0.056(3) 0.013(2) 0.006(2) -0.004(2)
C12B 0.020(2) 0.031(2) 0.031(2) -0.0001(17) 0.0018(16) -0.0006(16)
C15C 0.033(2) 0.0241(19) 0.027(2) 0.0046(16) 0.0076(17) 0.0037(17)
C10C 0.027(2) 0.026(2) 0.043(3) -0.0026(18) -0.0021(18) 0.0043(17)
C11F 0.044(3) 0.044(3) 0.055(3) -0.023(2) -0.002(2) 0.004(2)
C4F 0.029(2) 0.029(2) 0.036(3) -0.0036(18) 0.0013(18) -0.0095(17)
C12A 0.025(2) 0.031(2) 0.036(3) -0.0014(18) 0.0076(18) 0.0020(17)
N4A 0.0217(17) 0.0211(16) 0.035(2) -0.0030(14) 0.0013(14) 0.0003(13)
C20D 0.030(2) 0.042(3) 0.036(3) 0.010(2) -0.0023(19) -0.0015(19)
C3D 0.030(2) 0.0212(19) 0.043(3) -0.0011(18) -0.0047(19) 0.0007(17)
C3C 0.025(2) 0.0210(18) 0.034(2) -0.0013(17) -0.0034(17) -0.0009(15)
C18C 0.043(3) 0.043(3) 0.062(4) 0.020(3) 0.010(3) 0.000(2)
C4S 0.035(3) 0.061(3) 0.036(3) 0.004(2) 0.002(2) -0.007(2)
C5B 0.024(2) 0.038(2) 0.029(2) -0.0063(18) -0.0025(17) 0.0047(17)
C6F 0.050(3) 0.037(3) 0.065(4) -0.014(3) -0.011(3) 0.012(2)
C17A 0.057(3) 0.032(2) 0.064(4) 0.010(2) 0.003(3) -0.003(2)
C13A 0.022(2) 0.031(2) 0.029(2) 0.0027(17) 0.0033(16) -0.0014(16)
C17B 0.045(3) 0.055(3) 0.036(3) -0.010(2) -0.013(2) 0.005(2)
C20C 0.034(2) 0.031(2) 0.033(2) 0.0067(18) 0.0063(18) 0.0039(18)
C7F 0.052(3) 0.047(3) 0.064(4) -0.022(3) 0.010(3) 0.011(3)
C10E 0.040(3) 0.024(2) 0.046(3) -0.0078(19) -0.010(2) 0.0061(18)
C16A 0.045(3) 0.033(2) 0.044(3) 0.003(2) 0.003(2) 0.000(2)
C5A 0.027(2) 0.025(2) 0.040(3) 0.0006(18) 0.0001(18) 0.0003(16)
C15E 0.062(3) 0.029(2) 0.059(3) 0.002(2) -0.004(3) 0.004(2)
C13B 0.024(2) 0.031(2) 0.026(2) -0.0011(17) 0.0048(16) 0.0030(17)
C5C 0.024(2) 0.0241(19) 0.044(3) -0.0036(18) -0.0006(18) -0.0040(16)
C16B 0.033(2) 0.036(2) 0.033(2) -0.0047(19) -0.0025(19) 0.0027(18)
C13D 0.028(2) 0.032(2) 0.035(2) 0.0107(18) -0.0052(18) -0.0023(17)
C8C 0.020(2) 0.037(2) 0.072(4) -0.003(2) 0.001(2) -0.0047(18)
C9S 0.041(3) 0.066(4) 0.056(4) 0.009(3) -0.007(2) -0.004(3)
C18D 0.039(3) 0.079(4) 0.036(3) 0.007(3) 0.008(2) -0.001(3)
C19B 0.060(3) 0.043(3) 0.031(3) 0.008(2) 0.001(2) -0.002(2)
O2M 0.047(2) 0.086(3) 0.051(2) -0.006(2) -0.0097(18) -0.002(2)
C4E 0.038(3) 0.023(2) 0.050(3) -0.0063(19) -0.009(2) -0.0018(17)
C2D 0.027(2) 0.0174(17) 0.040(3) 0.0052(16) -0.0034(18) -0.0015(15)
C7C 0.030(3) 0.040(3) 0.064(4) -0.005(2) 0.009(2) -0.006(2)
C5E 0.035(3) 0.036(2) 0.058(3) -0.015(2) -0.005(2) -0.001(2)
C9C 0.026(2) 0.033(2) 0.059(3) -0.002(2) -0.005(2) 0.0013(18)
C20A 0.030(2) 0.037(2) 0.039(3) 0.007(2) 0.0039(19) -0.0063(18)
C18B 0.069(4) 0.052(3) 0.026(3) 0.004(2) -0.005(2) 0.005(3)
C10S 0.033(3) 0.039(2) 0.045(3) 0.008(2) -0.005(2) 0.000(2)
O3S 0.049(2) 0.054(2) 0.051(2) 0.0126(18) -0.0073(18) -0.0212(18)
C2C 0.0212(19) 0.0261(19) 0.028(2) -0.0039(16) -0.0044(16) -0.0004(16)
C6B 0.035(3) 0.053(3) 0.031(3) 0.001(2) -0.001(2) 0.005(2)
C11S 0.048(3) 0.047(3) 0.062(4) 0.010(3) 0.009(3) 0.000(2)
C9B 0.032(3) 0.057(3) 0.041(3) -0.009(2) -0.002(2) 0.000(2)
C5F 0.044(3) 0.029(2) 0.042(3) -0.0065(19) -0.005(2) 0.002(2)
C8D 0.042(3) 0.050(3) 0.088(5) -0.021(3) 0.009(3) 0.015(3)
C17D 0.033(3) 0.060(3) 0.034(3) -0.008(2) 0.002(2) 0.001(2)
C6E 0.035(3) 0.053(3) 0.085(5) -0.023(3) -0.011(3) -0.003(2)
C14S 0.052(3) 0.043(3) 0.067(4) 0.020(3) -0.006(3) -0.003(2)
C12C 0.029(2) 0.033(2) 0.031(2) 0.0013(18) -0.0053(17) 0.0003(18)
C6D 0.040(3) 0.048(3) 0.053(3) -0.008(2) 0.005(2) 0.009(2)
C15F 0.062(4) 0.065(4) 0.048(3) 0.004(3) 0.000(3) -0.035(3)
C19D 0.046(3) 0.059(3) 0.036(3) 0.014(2) 0.001(2) -0.004(3)
C7D 0.051(4) 0.068(4) 0.064(4) -0.011(3) 0.015(3) 0.015(3)
C13S 0.056(4) 0.039(3) 0.082(5) 0.010(3) -0.008(3) 0.014(3)
C19C 0.044(3) 0.050(3) 0.040(3) 0.018(2) 0.004(2) 0.006(2)
C10D 0.031(2) 0.031(2) 0.055(3) -0.008(2) -0.004(2) 0.0092(19)
C2M 0.084(6) 0.101(6) 0.080(6) -0.028(5) -0.034(5) 0.033(5)
C6A 0.038(3) 0.030(2) 0.042(3) 0.0007(19) 0.001(2) 0.0054(18)
C19A 0.055(3) 0.046(3) 0.044(3) 0.009(2) 0.009(3) -0.006(2)
C9F 0.048(3) 0.047(3) 0.032(3) -0.005(2) 0.005(2) 0.005(2)
C3A 0.021(2) 0.0282(19) 0.031(2) -0.0033(17) 0.0019(16) -0.0004(16)
C12F 0.031(3) 0.074(4) 0.090(5) -0.042(4) -0.009(3) 0.003(3)
C15A 0.020(2) 0.031(2) 0.035(2) 0.0038(18) 0.0013(17) -0.0037(16)
C12E 0.055(4) 0.056(4) 0.088(5) -0.031(4) -0.004(3) 0.017(3)
C7A 0.048(3) 0.035(2) 0.052(3) 0.009(2) 0.002(2) 0.013(2)
C9D 0.047(3) 0.044(3) 0.079(5) -0.005(3) -0.001(3) 0.017(2)
C15S 0.046(3) 0.053(3) 0.044(3) 0.011(2) 0.000(2) -0.005(2)
C7B 0.045(3) 0.067(3) 0.032(3) 0.004(2) -0.006(2) 0.012(3)
C8A 0.047(3) 0.040(3) 0.063(4) 0.002(2) -0.002(3) 0.020(2)
C18A 0.061(4) 0.046(3) 0.060(4) 0.022(3) 0.007(3) 0.004(3)
C9A 0.038(3) 0.035(2) 0.056(3) -0.005(2) 0.010(2) 0.007(2)
C6S 0.070(5) 0.142(9) 0.071(5) -0.037(6) -0.001(4) -0.005(6)
C8B 0.029(3) 0.069(4) 0.045(3) -0.008(3) -0.013(2) 0.007(2)
C8S 0.062(4) 0.088(5) 0.076(5) 0.027(4) -0.024(4) -0.010(4)
C8F 0.072(4) 0.070(4) 0.036(3) -0.013(3) 0.011(3) 0.010(3)
C12S 0.064(4) 0.051(3) 0.074(4) -0.013(3) 0.007(3) 0.013(3)
C14E 0.087(5) 0.026(3) 0.087(5) 0.005(3) -0.022(4) 0.004(3)
C7S 0.062(5) 0.159(9) 0.050(4) 0.013(5) -0.008(4) -0.018(5)
C11E 0.040(3) 0.045(3) 0.066(4) -0.021(3) 0.000(3) 0.000(2)
C13E 0.081(5) 0.033(3) 0.107(6) -0.019(3) -0.033(4) 0.026(3)
C13F 0.045(4) 0.110(6) 0.093(6) -0.043(5) 0.024(4) -0.034(4)
Cl1P 0.0367(6) 0.0488(6) 0.0391(6) 0.0045(5) 0.0025(5) 0.0026(5)
O1M 0.049(2) 0.112(4) 0.054(3) 0.027(3) -0.008(2) -0.044(2)
C1M 0.036(3) 0.065(4) 0.072(4) 0.007(3) 0.000(3) -0.014(3)
O5M 0.082(3) 0.049(2) 0.091(4) 0.012(2) 0.003(3) 0.017(2)
O1W 0.137(5) 0.047(2) 0.061(3) 0.007(2) -0.040(3) 0.007(3)
O3M 0.090(4) 0.073(3) 0.052(3) 0.005(2) 0.026(3) 0.018(3)
O4M 0.111(4) 0.040(2) 0.129(5) 0.024(3) -0.045(4) -0.005(3)
C4M 0.115(7) 0.062(4) 0.088(6) 0.007(4) -0.028(5) -0.015(4)
C2A 0.025(2) 0.0281(19) 0.027(2) -0.0019(17) 0.0027(16) -0.0009(16)
C5S 0.059(4) 0.086(5) 0.070(5) -0.014(4) 0.000(3) 0.010(4)
C5M 0.062(4) 0.057(4) 0.114(7) 0.019(4) -0.019(4) -0.007(3)
C7E 0.044(4) 0.077(5) 0.099(6) -0.030(4) -0.032(4) 0.001(3)
C14F 0.077(5) 0.093(5) 0.069(5) 0.000(4) 0.019(4) -0.049(4)
C8E 0.076(5) 0.097(6) 0.061(5) -0.016(4) -0.028(4) -0.006(4)
C3M 0.100(7) 0.102(7) 0.115(8) 0.008(6) 0.008(6) 0.001(6)
O2S 0.044(2) 0.047(2) 0.061(3) 0.0039(18) -0.0072(18) -0.0008(16)
N21C 0.0309(19) 0.0337(19) 0.030(2) 0.0032(15) -0.0020(15) 0.0028(15)
C9E 0.056(4) 0.061(4) 0.055(4) -0.007(3) -0.011(3) -0.007(3)
O3P 0.088(3) 0.061(3) 0.064(3) 0.012(2) 0.033(3) 0.011(2)
O2P 0.087(4) 0.074(3) 0.168(7) 0.039(4) 0.034(4) 0.033(3)
O4P 0.049(3) 0.156(7) 0.201(9) 0.085(6) 0.026(4) 0.019(4)
O1P 0.173(9) 0.218(10) 0.080(5) -0.038(6) -0.025(5) -0.068(8)
C1N 0.043(12) 0.035(10) 0.065(15) 0.001(10) -0.002(10) -0.010(9)
O1N 0.071(12) 0.097(14) 0.039(9) 0.014(9) -0.002(8) -0.012(10)

loop_
_atom_type_symbol
_atom_type_description
_atom_type_scat_dispersion_real
_atom_type_scat_dispersion_imag
_atom_type_scat_source
C C 0.0181 0.0091 'International Tables Vol C Tables 4.2.6.8 and 6.1.1.4'
H H 0.0000 0.0000 'International Tables Vol C Tables 4.2.6.8 and 6.1.1.4'
Cl Cl 0.3639 0.7018 'International Tables Vol C Tables 4.2.6.8 and 6.1.1.4'
Co Co -2.3653 3.6143 'International Tables Vol C Tables 4.2.6.8 and 6.1.1.4'
N N 0.0311 0.0180 'International Tables Vol C Tables 4.2.6.8 and 6.1.1.4'
O O 0.0492 0.0322 'International Tables Vol C Tables 4.2.6.8 and 6.1.1.4'
P P 0.2955 0.4335 'International Tables Vol C Tables 4.2.6.8 and 6.1.1.4'

loop_
_exptl_crystal_face_index_h
_exptl_crystal_face_index_k
_exptl_crystal_face_index_l
_exptl_crystal_face_perp_dist
_exptl_oxdiff_crystal_face_indexfrac_h
_exptl_oxdiff_crystal_face_indexfrac_k
_exptl_oxdiff_crystal_face_indexfrac_l
_exptl_oxdiff_crystal_face_x
_exptl_oxdiff_crystal_face_y
_exptl_oxdiff_crystal_face_z
1 0 1 0.1290 0.9995 0.0005 1.0055 0.0526 0.0186 0.1047
0 -1 -2 0.0270 0.0015 -1.0002 -1.9985 -0.0739 -0.0811 0.0352
0 0 -1 0.0328 0.0003 -0.0002 -1.0004 0.0051 -0.0283 -0.0057
0 0 1 0.0286 -0.0003 0.0002 1.0004 -0.0051 0.0283 0.0057
0 1 0 0.0623 -0.0009 0.9999 -0.0023 0.0840 0.0244 -0.0466
-1 0 -1 0.1586 -0.9995 -0.0005 -1.0055 -0.0526 -0.0186 -0.1047

loop_
_geom_angle_atom_site_label_1
_geom_angle_atom_site_label_2
_geom_angle_atom_site_label_3
_geom_angle
O1A Co1 O1B 86.82(10)
N4B Co1 O1A 162.29(13)
N4B Co1 O1B 78.07(12)
O3F Co1 O1A 88.82(11)
O3F Co1 O1B 102.28(11)
O3F Co1 N4B 85.47(13)
O3F Co1 O1D 168.61(12)
O3F Co1 N14D 94.60(14)
O1D Co1 O1A 79.85(11)
O1D Co1 O1B 76.13(11)
O1D Co1 N4B 105.02(13)
O1D Co1 N14D 88.33(13)
N14D Co1 O1A 98.84(13)
N14D Co1 O1B 162.33(13)
N14D Co1 N4B 98.32(14)
O1C Co2 O1B 81.36(10)
O1C Co2 O3E 87.07(11)
O1C Co2 O1D 86.76(10)
O1C Co2 N14B 100.44(12)
O1B Co2 O1D 74.02(10)
O3E Co2 O1B 168.40(12)
O3E Co2 O1D 104.58(12)
O3E Co2 N14B 95.32(13)
N4D Co2 O1C 158.91(14)
N4D Co2 O1B 104.60(12)
N4D Co2 O3E 85.94(13)
N4D Co2 O1D 75.82(13)
N4D Co2 N14B 100.01(14)
N14B Co2 O1B 87.68(12)
N14B Co2 O1D 159.20(12)
O2F Co4 O1A 101.67(11)
O2F Co4 O1C 168.68(11)
O2F Co4 O1B 87.53(11)
O2F Co4 N14C 94.60(13)
O2F Co4 N4A 86.28(12)
O1C Co4 O1A 77.40(10)
O1C Co4 O1B 81.16(10)
O1C Co4 N4A 104.35(12)
O1B Co4 O1A 86.41(10)
N14C Co4 O1A 161.86(13)
N14C Co4 O1C 88.19(12)
N14C Co4 O1B 102.40(13)
N14C Co4 N4A 96.07(14)
N4A Co4 O1A 77.23(12)
N4A Co4 O1B 160.93(13)
O1A Co3 O1C 76.87(10)
N4C Co3 O1A 104.87(12)
N4C Co3 O1C 77.29(12)
N4C Co3 O2E 88.42(13)
N4C Co3 O1D 162.60(14)
O2E Co3 O1A 165.61(12)
O2E Co3 O1C 101.26(12)
O2E Co3 O1D 85.46(12)
O1D Co3 O1A 80.22(11)
O1D Co3 O1C 87.94(10)
N14A Co3 O1A 88.88(13)
N14A Co3 O1C 162.04(12)
N14A Co3 N4C 96.27(15)
N14A Co3 O2E 95.23(13)
N14A Co3 O1D 100.49(13)
O2F P1F C10F 107.0(2)
O2F P1F C4F 109.3(2)
O3F P1F O2F 117.62(16)
O3F P1F C10F 110.3(2)
O3F P1F C4F 107.6(2)
C4F P1F C10F 104.1(2)
O2E P1E C10E 108.0(2)
O2E P1E C4E 107.6(2)
O3E P1E O2E 117.27(17)
O3E P1E C10E 110.2(2)
O3E P1E C4E 109.2(2)
C10E P1E C4E 103.7(2)
C4S P1S C10S 105.3(3)
O3S P1S C4S 109.6(2)
O3S P1S C10S 108.8(2)
O3S P1S O2S 116.4(2)
O2S P1S C4S 107.7(3)
O2S P1S C10S 108.5(2)
Co1 O1A Co4 89.23(10)
Co3 O1A Co1 99.06(11)
Co3 O1A Co4 102.97(12)
C2A O1A Co1 124.2(2)
C2A O1A Co4 113.2(2)
C2A O1A Co3 122.0(2)
P1F O2F Co4 125.95(17)
Co2 O1C Co3 88.78(10)
Co4 O1C Co2 99.22(11)
Co4 O1C Co3 102.46(12)
C2C O1C Co2 125.7(2)
C2C O1C Co4 121.4(2)
C2C O1C Co3 112.8(2)
Co2 O1B Co1 105.49(11)
Co2 O1B Co4 97.50(11)
Co4 O1B Co1 89.30(10)
C2B O1B Co1 112.7(2)
C2B O1B Co2 121.5(2)
C2B O1B Co4 124.7(2)
C13C N14C Co4 117.1(3)
C13C N14C C15C 106.3(4)
C15C N14C Co4 136.3(3)
C3C N4C Co3 113.1(3)
C3C N4C C5C 105.3(4)
C5C N4C Co3 137.4(3)
P1E O2E Co3 125.48(18)
P1E O3E Co2 121.45(19)
C3B N4B Co1 110.5(3)
C3B N4B C5B 105.2(3)
C5B N4B Co1 138.3(3)
P1F O3F Co1 123.75(18)
C10C N11C H11C 126.4
C3C N11C H11C 126.4
C3C N11C C10C 107.2(4)
Co1 O1D Co2 104.04(11)
Co1 O1D Co3 100.38(12)
Co3 O1D Co2 87.77(11)
C2D O1D Co1 121.7(3)
C2D O1D Co2 113.0(3)
C2D O1D Co3 123.7(2)
N21B C20B C15B 105.4(4)
N21B C20B C19B 132.7(5)
C15B C20B C19B 121.8(5)
C5D N4D Co2 136.5(3)
C3D N4D Co2 114.4(3)
C3D N4D C5D 105.4(4)
C13A N21A H21A 125.9
C13A N21A C20A 108.1(4)
C20A N21A H21A 125.9
C15D N14D Co1 136.7(3)
C13D N14D Co1 116.1(3)
C13D N14D C15D 105.6(4)
C3B N11B H11B 126.2
C3B N11B C10B 107.7(4)
C10B N11B H11B 126.2
C13A N14A Co3 118.5(3)
C13A N14A C15A 106.4(4)
C15A N14A Co3 135.1(3)
N11A C10A C5A 106.1(4)
N11A C10A C9A 131.5(5)
C9A C10A C5A 122.4(5)
N14C C13C C12C 124.4(4)
N14C C13C N21C 112.3(4)
N21C C13C C12C 122.7(4)
C10A N11A H11A 126.4
C3A N11A C10A 107.1(4)
C3A N11A H11A 126.4
C20D N21D H21D 126.2
C13D N21D H21D 126.2
C13D N21D C20D 107.6(4)
O1B C2B H2B 109.1
O1B C2B C3B 109.7(3)
O1B C2B C12B 113.4(3)
C3B C2B H2B 109.1
C3B C2B C12B 106.3(3)
C12B C2B H2B 109.1
C20B N21B H21B 126.2
C13B N21B C20B 107.6(4)
C13B N21B H21B 126.2
N4B C3B N11B 112.6(4)
N4B C3B C2B 122.6(4)
N11B C3B C2B 124.7(4)
C3D N11D H11D 126.6
C3D N11D C10D 106.8(4)
C10D N11D H11D 126.6
C20B C15B N14B 109.4(4)
C16B C15B C20B 120.7(4)
C16B C15B N14B 130.0(4)
C15B N14B Co2 136.9(3)
C13B N14B Co2 115.7(3)
C13B N14B C15B 105.1(3)
N11B C10B C5B 105.6(4)
C9B C10B N11B 131.6(5)
C9B C10B C5B 122.8(5)
C17C C16C H16C 120.9
C17C C16C C15C 118.2(5)
C15C C16C H16C 120.9
H12A C12D H12B 107.7
C13D C12D H12A 108.9
C13D C12D H12B 108.9
C13D C12D C2D 113.5(4)
C2D C12D H12A 108.9
C2D C12D H12B 108.9
C11F C10F P1F 121.8(4)
C11F C10F C15F 119.8(5)
C15F C10F P1F 118.3(4)
C5C C6C H6C 121.0
C7C C6C H6C 121.0
C7C C6C C5C 118.1(5)
N14D C15D C16D 130.9(4)
N14D C15D C20D 108.9(4)
C16D C15D C20D 120.2(4)
C15D C16D H16D 121.2
C17D C16D C15D 117.6(5)
C17D C16D H16D 121.2
N4D C5D C6D 130.1(5)
N4D C5D C10D 109.2(4)
C6D C5D C10D 120.7(4)
C16C C17C H17C 119.4
C16C C17C C18C 121.2(5)
C18C C17C H17C 119.4
C2B C12B H12C 109.1
C2B C12B H12D 109.1
H12C C12B H12D 107.9
C13B C12B C2B 112.3(3)
C13B C12B H12C 109.1
C13B C12B H12D 109.1
N14C C15C C20C 108.5(4)
C16C C15C N14C 131.5(4)
C16C C15C C20C 120.0(4)
N11C C10C C5C 105.5(4)
N11C C10C C9C 132.3(5)
C9C C10C C5C 122.1(5)
C10F C11F H11F 120.1
C12F C11F C10F 119.9(6)
C12F C11F H11F 120.1
C5F C4F P1F 120.2(4)
C5F C4F C9F 119.1(5)
C9F C4F P1F 120.7(4)
H12E C12A H12F 107.2
C13A C12A H12E 108.0
C13A C12A H12F 108.0
C13A C12A C2A 117.4(4)
C2A C12A H12E 108.0
C2A C12A H12F 108.0
C5A N4A Co4 138.2(3)
C3A N4A Co4 111.8(3)
C3A N4A C5A 105.9(4)
N21D C20D C15D 105.5(4)
N21D C20D C19D 132.5(5)
C19D C20D C15D 121.9(5)
N4D C3D N11D 113.1(4)
N4D C3D C2D 122.7(4)
N11D C3D C2D 124.2(4)
N4C C3C N11C 113.1(4)
N4C C3C C2C 122.9(4)
N11C C3C C2C 124.0(4)
C17C C18C H18C 119.4
C19C C18C C17C 121.1(5)
C19C C18C H18C 119.4
C9S C4S P1S 122.2(5)
C5S C4S P1S 119.3(5)
C5S C4S C9S 118.4(6)
C10B C5B N4B 108.9(4)
C6B C5B N4B 131.2(4)
C6B C5B C10B 119.8(4)
C7F C6F H6F 119.9
C7F C6F C5F 120.2(5)
C5F C6F H6F 119.9
C16A C17A H17A 118.8
C16A C17A C18A 122.3(5)
C18A C17A H17A 118.8
N21A C13A C12A 123.2(4)
N14A C13A N21A 111.6(4)
N14A C13A C12A 124.6(4)
C16B C17B H17B 119.7
C16B C17B C18B 120.5(5)
C18B C17B H17B 119.7
C15C C20C C19C 122.5(5)
N21C C20C C15C 105.8(4)
N21C C20C C19C 131.6(5)
C6F C7F H7F 119.9
C6F C7F C8F 120.2(5)
C8F C7F H7F 119.9
C15E C10E P1E 119.3(4)
C15E C10E C11E 119.6(5)
C11E C10E P1E 121.1(4)
C17A C16A H16A 121.3
C17A C16A C15A 117.5(5)
C15A C16A H16A 121.3
N4A C5A C10A 108.2(4)
C6A C5A C10A 120.1(4)
C6A C5A N4A 131.7(4)
C10E C15E H15E 119.3
C10E C15E C14E 121.4(6)
C14E C15E H15E 119.3
N21B C13B C12B 124.3(4)
N14B C13B N21B 112.4(4)
N14B C13B C12B 123.3(4)
C6C C5C N4C 131.1(4)
C6C C5C C10C 120.1(4)
C10C C5C N4C 108.8(4)
C15B C16B C17B 117.4(5)
C15B C16B H16B 121.3
C17B C16B H16B 121.3
N14D C13D N21D 112.3(4)
N14D C13D C12D 124.1(4)
N21D C13D C12D 123.5(4)
C7C C8C H8C 119.1
C9C C8C H8C 119.1
C9C C8C C7C 121.7(4)
C4S C9S H9S 119.8
C4S C9S C8S 120.3(7)
C8S C9S H9S 119.8
C17D C18D H18D 119.4
C19D C18D H18D 119.4
C19D C18D C17D 121.3(5)
C20B C19B H19B 121.6
C18B C19B C20B 116.7(5)
C18B C19B H19B 121.6
C2M O2M H2M 109.5
C5E C4E P1E 119.6(4)
C9E C4E P1E 121.2(4)
C9E C4E C5E 119.2(5)
O1D C2D C12D 113.3(3)
O1D C2D C3D 109.1(4)
O1D C2D H2D 108.7
C12D C2D H2D 108.7
C3D C2D C12D 108.3(4)
C3D C2D H2D 108.7
C6C C7C C8C 121.1(5)
C6C C7C H7C 119.5
C8C C7C H7C 119.5
C4E C5E H5E 119.5
C4E C5E C6E 120.9(6)
C6E C5E H5E 119.5
C10C C9C H9C 121.6
C8C C9C C10C 116.9(5)
C8C C9C H9C 121.6
N21A C20A C15A 105.0(4)
C19A C20A N21A 132.8(5)
C19A C20A C15A 122.2(5)
C17B C18B H18B 118.6
C19B C18B C17B 122.8(5)
C19B C18B H18B 118.6
C11S C10S P1S 120.7(4)
C11S C10S C15S 119.6(5)
C15S C10S P1S 119.6(4)
O1C C2C C3C 108.8(3)
O1C C2C H2C 109.0
O1C C2C C12C 113.8(3)
C3C C2C H2C 109.0
C3C C2C C12C 107.0(3)
C12C C2C H2C 109.0
C5B C6B H6B 120.9
C7B C6B C5B 118.2(5)
C7B C6B H6B 120.9
C10S C11S H11S 120.0
C10S C11S C12S 119.9(6)
C12S C11S H11S 120.0
C10B C9B H9B 121.5
C10B C9B C8B 117.0(5)
C8B C9B H9B 121.5
C4F C5F C6F 120.1(5)
C4F C5F H5F 120.0
C6F C5F H5F 120.0
C7D C8D H8D 119.3
C9D C8D H8D 119.3
C9D C8D C7D 121.5(5)
C16D C17D C18D 121.1(5)
C16D C17D H17D 119.5
C18D C17D H17D 119.5
C5E C6E H6E 120.7
C7E C6E C5E 118.5(6)
C7E C6E H6E 120.7
C13S C14S H14S 119.4
C13S C14S C15S 121.2(6)
C15S C14S H14S 119.4
C13C C12C C2C 116.9(4)
C13C C12C H12G 108.1
C13C C12C H12H 108.1
C2C C12C H12G 108.1
C2C C12C H12H 108.1
H12G C12C H12H 107.3
C5D C6D H6D 121.3
C5D C6D C7D 117.4(6)
C7D C6D H6D 121.3
C10F C15F H15F 120.2
C14F C15F C10F 119.7(7)
C14F C15F H15F 120.2
C20D C19D H19D 121.1
C18D C19D C20D 117.9(5)
C18D C19D H19D 121.1
C8D C7D C6D 121.4(6)
C8D C7D H7D 119.3
C6D C7D H7D 119.3
C14S C13S H13S 120.3
C14S C13S C12S 119.4(6)
C12S C13S H13S 120.3
C18C C19C C20C 117.0(5)
C18C C19C H19C 121.5
C20C C19C H19C 121.5
N11D C10D C5D 105.5(4)
N11D C10D C9D 132.7(5)
C9D C10D C5D 121.8(5)
O2M C2M H2MA 109.5
O2M C2M H2MB 109.5
O2M C2M H2MC 109.5
H2MA C2M H2MB 109.5
H2MA C2M H2MC 109.5
H2MB C2M H2MC 109.5
C5A C6A H6A 121.3
C7A C6A C5A 117.4(5)
C7A C6A H6A 121.3
C20A C19A H19A 121.4
C18A C19A C20A 117.2(5)
C18A C19A H19A 121.4
C4F C9F H9F 120.2
C8F C9F C4F 119.6(5)
C8F C9F H9F 120.2
N11A C3A C2A 124.6(4)
N4A C3A N11A 112.7(4)
N4A C3A C2A 122.7(4)
C11F C12F H12I 119.7
C11F C12F C13F 120.6(7)
C13F C12F H12I 119.7
N14A C15A C16A 131.2(4)
N14A C15A C20A 108.9(4)
C16A C15A C20A 119.9(4)
C11E C12E H12J 119.6
C13E C12E H12J 119.6
C13E C12E C11E 120.7(7)
C6A C7A H7A 118.9
C6A C7A C8A 122.2(5)
C8A C7A H7A 118.9
C8D C9D C10D 117.3(6)
C8D C9D H9D 121.4
C10D C9D H9D 121.4
C10S C15S H15S 120.1
C14S C15S C10S 119.7(6)
C14S C15S H15S 120.1
C6B C7B H7B 119.4
C6B C7B C8B 121.1(5)
C8B C7B H7B 119.4
C7A C8A H8A 119.3
C9A C8A C7A 121.5(5)
C9A C8A H8A 119.3
C17A C18A H18A 119.5
C19A C18A C17A 121.0(5)
C19A C18A H18A 119.5
C10A C9A H9A 121.8
C8A C9A C10A 116.4(5)
C8A C9A H9A 121.8
C7S C6S H6S 119.5
C7S C6S C5S 121.0(9)
C5S C6S H6S 119.5
C9B C8B C7B 121.0(5)
C9B C8B H8B 119.5
C7B C8B H8B 119.5
C9S C8S H8S 120.1
C9S C8S C7S 119.8(8)
C7S C8S H8S 120.1
C7F C8F C9F 120.8(6)
C7F C8F H8F 119.6
C9F C8F H8F 119.6
C11S C12S H12S 119.9
C13S C12S C11S 120.2(6)
C13S C12S H12S 119.9
C15E C14E H14E 121.1
C15E C14E C13E 117.8(7)
C13E C14E H14E 121.1
C6S C7S C8S 120.4(8)
C6S C7S H7S 119.8
C8S C7S H7S 119.8
C10E C11E H11E 120.3
C12E C11E C10E 119.3(6)
C12E C11E H11E 120.3
C12E C13E C14E 121.1(5)
C12E C13E H13E 119.4
C14E C13E H13E 119.4
C12F C13F H13F 120.5
C14F C13F C12F 118.9(6)
C14F C13F H13F 120.5
O2P Cl1P O3P 111.5(3)
O4P Cl1P O3P 112.4(4)
O4P Cl1P O2P 113.6(5)
O4P Cl1P O1P 107.8(6)
O1P Cl1P O3P 106.7(5)
O1P Cl1P O2P 104.1(6)
C1M O1M H1M 109.5
O1M C1M H1MA 109.5
O1M C1M H1MB 109.5
O1M C1M H1MC 109.5
H1MA C1M H1MB 109.5
H1MA C1M H1MC 109.5
H1MB C1M H1MC 109.5
C5M O5M H5M 109.5
C3M O3M H3M 109.5
C4M O4M H4M 109.5
O4M C4M H4MA 109.5
O4M C4M H4MB 109.5
O4M C4M H4MC 109.5
H4MA C4M H4MB 109.5
H4MA C4M H4MC 109.5
H4MB C4M H4MC 109.5
O1A C2A C12A 114.9(3)
O1A C2A C3A 109.2(3)
O1A C2A H2A 108.3
C12A C2A H2A 108.3
C3A C2A C12A 107.5(3)
C3A C2A H2A 108.3
C4S C5S C6S 120.1(8)
C4S C5S H5S 120.0
C6S C5S H5S 120.0
O5M C5M H5MA 109.5
O5M C5M H5MB 109.5
O5M C5M H5MC 109.5
H5MA C5M H5MB 109.5
H5MA C5M H5MC 109.5
H5MB C5M H5MC 109.5
C6E C7E H7E 119.4
C8E C7E C6E 121.2(6)
C8E C7E H7E 119.4
C15F C14F C13F 121.1(8)
C15F C14F H14F 119.4
C13F C14F H14F 119.4
C7E C8E H8E 119.6
C7E C8E C9E 120.7(7)
C9E C8E H8E 119.6
O3M C3M H3MA 109.5
O3M C3M H3MB 109.5
O3M C3M H3MC 109.5
H3MA C3M H3MB 109.5
H3MA C3M H3MC 109.5
H3MB C3M H3MC 109.5
C13C N21C C20C 107.0(4)
C13C N21C H21C 126.5
C20C N21C H21C 126.5
C4E C9E C8E 119.5(7)
C4E C9E H9E 120.3
C8E C9E H9E 120.3
H2NA C2N H2NB 109.5
H2NA C2N H2NC 109.5
H2NB C2N H2NC 109.5
O2N C2N H2NA 109.5
O2N C2N H2NB 109.5
O2N C2N H2NC 109.5
C2N O2N H2N 109.5
H1NA C1N H1NB 109.5
H1NA C1N H1NC 109.5
H1NB C1N H1NC 109.5
O1N C1N H1NA 109.5
O1N C1N H1NB 109.5
O1N C1N H1NC 109.5
C1N O1N H1N 109.5

loop_
_geom_bond_atom_site_label_1
_geom_bond_atom_site_label_2
_geom_bond_distance
Co1 O1A 2.138(3)
Co1 O1B 2.189(3)
Co1 N4B 2.105(3)
Co1 O3F 2.099(3)
Co1 O1D 2.100(3)
Co1 N14D 2.101(4)
Co2 O1C 2.114(3)
Co2 O1B 2.130(3)
Co2 O3E 2.117(3)
Co2 O1D 2.261(3)
Co2 N4D 2.107(3)
Co2 N14B 2.118(4)
Co4 O1A 2.199(3)
Co4 O2F 2.073(3)
Co4 O1C 2.107(3)
Co4 O1B 2.145(3)
Co4 N14C 2.101(3)
Co4 N4A 2.111(3)
Co3 O1A 2.112(3)
Co3 O1C 2.219(3)
Co3 N4C 2.090(4)
Co3 O2E 2.100(3)
Co3 O1D 2.110(3)
Co3 N14A 2.086(4)
P1F O2F 1.517(3)
P1F O3F 1.511(3)
P1F C10F 1.812(4)
P1F C4F 1.807(5)
P1E O2E 1.509(4)
P1E O3E 1.506(3)
P1E C10E 1.811(4)
P1E C4E 1.813(5)
P1S C4S 1.809(6)
P1S C10S 1.813(5)
P1S O3S 1.503(4)
P1S O2S 1.508(4)
O1A C2A 1.399(5)
O1C C2C 1.419(5)
O1B C2B 1.393(5)
N14C C13C 1.322(6)
N14C C15C 1.389(5)
N4C C3C 1.309(6)
N4C C5C 1.397(6)
N4B C3B 1.325(6)
N4B C5B 1.408(6)
N11C H11C 0.8800
N11C C10C 1.381(6)
N11C C3C 1.345(6)
O1D C2D 1.405(5)
C20B N21B 1.385(6)
C20B C15B 1.392(6)
C20B C19B 1.394(7)
N4D C5D 1.385(6)
N4D C3D 1.310(6)
N21A H21A 0.8800
N21A C13A 1.358(6)
N21A C20A 1.383(6)
N14D C15D 1.387(6)
N14D C13D 1.316(6)
N11B H11B 0.8800
N11B C3B 1.349(6)
N11B C10B 1.387(6)
N14A C13A 1.317(6)
N14A C15A 1.391(6)
C10A N11A 1.384(6)
C10A C5A 1.407(7)
C10A C9A 1.399(7)
C13C C12C 1.491(6)
C13C N21C 1.346(6)
N11A H11A 0.8800
N11A C3A 1.355(6)
N21D H21D 0.8800
N21D C20D 1.366(7)
N21D C13D 1.359(6)
C2B H2B 1.0000
C2B C3B 1.515(6)
C2B C12B 1.550(6)
N21B H21B 0.8800
N21B C13B 1.348(6)
N11D H11D 0.8800
N11D C3D 1.356(6)
N11D C10D 1.377(7)
C15B N14B 1.397(6)
C15B C16B 1.386(7)
N14B C13B 1.329(6)
C10B C5B 1.395(7)
C10B C9B 1.369(7)
C16C H16C 0.9500
C16C C17C 1.362(7)
C16C C15C 1.383(7)
C12D H12A 0.9900
C12D H12B 0.9900
C12D C13D 1.490(7)
C12D C2D 1.562(6)
C10F C11F 1.384(8)
C10F C15F 1.405(8)
C6C H6C 0.9500
C6C C5C 1.391(7)
C6C C7C 1.379(7)
C15D C16D 1.398(7)
C15D C20D 1.407(7)
C16D H16D 0.9500
C16D C17D 1.382(7)
C5D C6D 1.391(8)
C5D C10D 1.400(7)
C17C H17C 0.9500
C17C C18C 1.435(8)
C12B H12C 0.9900
C12B H12D 0.9900
C12B C13B 1.473(6)
C15C C20C 1.396(7)
C10C C5C 1.394(7)
C10C C9C 1.390(7)
C11F H11F 0.9500
C11F C12F 1.376(9)
C4F C5F 1.378(7)
C4F C9F 1.393(7)
C12A H12E 0.9900
C12A H12F 0.9900
C12A C13A 1.491(6)
C12A C2A 1.555(6)
N4A C5A 1.403(5)
N4A C3A 1.320(6)
C20D C19D 1.396(7)
C3D C2D 1.509(7)
C3C C2C 1.513(6)
C18C H18C 0.9500
C18C C19C 1.348(8)
C4S C9S 1.390(9)
C4S C5S 1.389(10)
C5B C6B 1.390(7)
C6F H6F 0.9500
C6F C7F 1.351(9)
C6F C5F 1.396(7)
C17A H17A 0.9500
C17A C16A 1.367(7)
C17A C18A 1.397(9)
C17B H17B 0.9500
C17B C16B 1.387(7)
C17B C18B 1.397(8)
C20C C19C 1.396(7)
C20C N21C 1.395(6)
C7F H7F 0.9500
C7F C8F 1.369(9)
C10E C15E 1.382(8)
C10E C11E 1.396(8)
C16A H16A 0.9500
C16A C15A 1.398(7)
C5A C6A 1.383(7)
C15E H15E 0.9500
C15E C14E 1.387(8)
C16B H16B 0.9500
C8C H8C 0.9500
C8C C7C 1.394(8)
C8C C9C 1.377(8)
C9S H9S 0.9500
C9S C8S 1.393(9)
C18D H18D 0.9500
C18D C17D 1.433(8)
C18D C19D 1.348(9)
C19B H19B 0.9500
C19B C18B 1.348(8)
O2M H2M 0.8400
O2M C2M 1.382(9)
C4E C5E 1.372(8)
C4E C9E 1.366(8)
C2D H2D 1.0000
C7C H7C 0.9500
C5E H5E 0.9500
C5E C6E 1.414(8)
C9C H9C 0.9500
C20A C19A 1.382(7)
C20A C15A 1.403(7)
C18B H18B 0.9500
C10S C11S 1.384(8)
C10S C15S 1.389(8)
C2C H2C 1.0000
C2C C12C 1.557(6)
C6B H6B 0.9500
C6B C7B 1.375(8)
C11S H11S 0.9500
C11S C12S 1.401(9)
C9B H9B 0.9500
C9B C8B 1.392(8)
C5F H5F 0.9500
C8D H8D 0.9500
C8D C7D 1.393(10)
C8D C9D 1.385(10)
C17D H17D 0.9500
C6E H6E 0.9500
C6E C7E 1.351(11)
C14S H14S 0.9500
C14S C13S 1.374(10)
C14S C15S 1.386(9)
C12C H12G 0.9900
C12C H12H 0.9900
C6D H6D 0.9500
C6D C7D 1.398(8)
C15F H15F 0.9500
C15F C14F 1.362(9)
C19D H19D 0.9500
C7D H7D 0.9500
C13S H13S 0.9500
C13S C12S 1.382(10)
C19C H19C 0.9500
C10D C9D 1.391(7)
C2M H2MA 0.9800
C2M H2MB 0.9800
C2M H2MC 0.9800
C6A H6A 0.9500
C6A C7A 1.379(7)
C19A H19A 0.9500
C19A C18A 1.376(8)
C9F H9F 0.9500
C9F C8F 1.377(8)
C3A C2A 1.507(6)
C12F H12I 0.9500
C12F C13F 1.395(12)
C12E H12J 0.9500
C12E C11E 1.393(9)
C12E C13E 1.352(11)
C7A H7A 0.9500
C7A C8A 1.399(8)
C9D H9D 0.9500
C15S H15S 0.9500
C7B H7B 0.9500
C7B C8B 1.402(9)
C8A H8A 0.9500
C8A C9A 1.371(8)
C18A H18A 0.9500
C9A H9A 0.9500
C6S H6S 0.9500
C6S C7S 1.326(14)
C6S C5S 1.405(12)
C8B H8B 0.9500
C8S H8S 0.9500
C8S C7S 1.393(13)
C8F H8F 0.9500
C12S H12S 0.9500
C14E H14E 0.9500
C14E C13E 1.415(12)
C7S H7S 0.9500
C11E H11E 0.9500
C13E H13E 0.9500
C13F H13F 0.9500
C13F C14F 1.389(13)
Cl1P O3P 1.421(5)
Cl1P O2P 1.407(6)
Cl1P O4P 1.344(6)
Cl1P O1P 1.395(7)
O1M H1M 0.8400
O1M C1M 1.406(7)
C1M H1MA 0.9800
C1M H1MB 0.9800
C1M H1MC 0.9800
O5M H5M 0.8400
O5M C5M 1.453(9)
O3M H3M 0.8400
O3M C3M 1.464(11)
O4M H4M 0.8400
O4M C4M 1.388(10)
C4M H4MA 0.9800
C4M H4MB 0.9800
C4M H4MC 0.9800
C2A H2A 1.0000
C5S H5S 0.9500
C5M H5MA 0.9800
C5M H5MB 0.9800
C5M H5MC 0.9800
C7E H7E 0.9500
C7E C8E 1.347(12)
C14F H14F 0.9500
C8E H8E 0.9500
C8E C9E 1.404(9)
C3M H3MA 0.9800
C3M H3MB 0.9800
C3M H3MC 0.9800
N21C H21C 0.8800
C9E H9E 0.9500
C2N H2NA 0.9800
C2N H2NB 0.9800
C2N H2NC 0.9800
C2N O2N 1.426(19)
O2N H2N 0.8400
C1N H1NA 0.9800
C1N H1NB 0.9800
C1N H1NC 0.9800
C1N O1N 1.482(17)
O1N H1N 0.8400

loop_
_geom_hbond_atom_site_label_D
_geom_hbond_atom_site_label_H
_geom_hbond_atom_site_label_A
_geom_hbond_distance_DH
_geom_hbond_distance_HA
_geom_hbond_distance_DA
_geom_hbond_angle_DHA
_geom_hbond_site_symmetry_A
N11C H11C O1W 0.88 1.91 2.788(6) 175.4 .
N21A H21A O3P 0.88 2.09 2.968(6) 172.6 .
N11B H11B O1M 0.88 1.85 2.716(6) 169.4 .
N11A H11A O3M 0.88 1.90 2.770(6) 172.1 .
N21D H21D O5M 0.88 1.88 2.760(6) 177.5 .
N21B H21B O3S 0.88 1.99 2.824(5) 157.8 .
N11D H11D O4M 0.88 1.93 2.810(7) 175.6 .
O2M H2M O2S 0.84 1.85 2.675(6) 167.7 1_655
O1M H1M O3S 0.84 1.85 2.679(6) 169.3 .
O3M H3M O2P 0.84 2.08 2.920(9) 174.6 4_745
O4M H4M O4W 0.84 2.06 2.876(16) 163.3 .
O4M H4M O5W 0.84 1.84 2.611(16) 152.0 .
N21C H21C O2M 0.88 1.96 2.821(6) 166.7 .
